data_7217333
loop_
_publ_author_name
'P\'erez, Jos\'e'
'Serrano, J. Luis'
'da Silva, Ivan'
'Espinosa, Arturo'
'P\'erez, Eduardo'
'Garc\'ia, Luis'

_publ_section_title
;
 Ligand hierarchy on driving the crystal packing. Effect of supramolecular
 interactions on solid-state conformations adopted by saccharinate Pd(ii)
 complexes
;
_journal_issue 30
_journal_name_full CrystEngComm
_journal_page_first 7124
_journal_paper_doi 10.1039/C4CE00518J
_journal_volume 16
_journal_year 2014
_chemical_formula_sum 'C20 H20 N6 O6 Pd'
_chemical_formula_weight 546.82
_chemical_name_systematic ' ?'
_space_group_IT_number 14
_symmetry_cell_setting monoclinic
_symmetry_space_group_name_Hall '-P 2yab'
_symmetry_space_group_name_H-M 'P 1 21/a 1'
_cell_angle_alpha 90.00000
_cell_angle_beta 92.73275(10)
_cell_angle_gamma 90.00000
_cell_formula_units_Z 2
_cell_length_a 9.67234(10)
_cell_length_b 14.37138(15)
_cell_length_c 8.18547(10)
_cell_measurement_temperature 298
_cell_volume 1136.53(2)
_computing_structure_refinement FULLPROF
_diffrn_ambient_temperature 298
_diffrn_detector 'scintillation counter'
_diffrn_detector_type Cyberstar
_diffrn_measurement_device_type 'SpLine-BM25 Powder Diffractometer'
_diffrn_measurement_method '2\q scan'
_diffrn_radiation_monochromator Si(111)
_diffrn_radiation_type synchrotron
_diffrn_radiation_wavelength 0.82690
_diffrn_source Synchrotron
_exptl_crystal_density_diffrn 1.598
_pd_instr_location ' SpLine - BM25, Spanish Beamline at the ESRF (Grenoble, France)'
_pd_meas_2theta_range_inc 0.014999
_pd_meas_2theta_range_max 49.98563
_pd_meas_2theta_range_min 3.99869
_pd_meas_number_of_points 3067
_pd_meas_scan_method step
_pd_proc_2theta_range_inc 0.014999
_pd_proc_2theta_range_max 49.9890
_pd_proc_2theta_range_min 4.0021
_pd_proc_ls_background_function 'Interpolation of points'
_pd_proc_ls_pref_orient_corr ' ?'
_pd_proc_ls_profile_function 'Thompson-Cox-Hasting Pseudo-Voigt'
_pd_proc_ls_prof_R_factor 6.1296
_pd_proc_ls_prof_wR_expected 3.3474
_pd_proc_ls_prof_wR_factor 8.6217
_pd_proc_wavelength 0.826900
_pd_spec_mounting 'borosilicate capillary'
_pd_spec_mount_mode transmission
_pd_spec_shape cylinder
_refine_ls_goodness_of_fit_all 2.5756
_refine_ls_hydrogen_treatment mixed
_refine_ls_number_parameters 68
_refine_ls_number_reflns 1670
_refine_ls_number_restraints 7
_refine_ls_R_I_factor 4.3496
_cod_duplicate_entry 7215910
_cod_data_source_file c4ce00518j2.cif
_cod_data_source_block J31
_cod_depositor_comments
;
The following automatic conversions were performed:

'_symmetry_cell_setting' value 'Monoclinic' changed to 'monoclinic'
according to
/usr/data/users/saulius/crontab/automatic-downloads/current/RSC/lib/dictionaries/cif_core.dic
dictionary named 'cif_core.dic' version 2.4.2 from 2011-04-26.

Automatic conversion script
Id: cif_fix_values 2281 2013-09-26 08:29:07Z andrius 
;
_cod_original_cell_volume 1136.52637(3)
_cod_original_sg_symbol_H-M 'P 21/a'
_cod_database_code 7217333
_pd_proc_ls_prof_cr_factor 9.6272
_pd_proc_ls_prof_cwr_factor 12.0242
_pd_proc_ls_prof_cwr_expected 4.6684
_pd_proc_ls_prof_chi2 6.6339
_pd_proc_ls_prof_echi2 6.7556

loop_
_symmetry_equiv_pos_as_xyz
x,y,z
-x+1/2,y+1/2,-z
-x,-y,-z
x+1/2,-y+1/2,z

loop_
_atom_site_label
_atom_site_fract_x
_atom_site_fract_y
_atom_site_fract_z
_atom_site_U_iso_or_equiv
_atom_site_occupancy
_atom_site_adp_type
_atom_site_type_symbol
Pd 0.50000 0.50000 0.50000 0.153(3) 1.00000 Uiso Pd
O1 0.4591(14) 0.2929(6) 0.3904(16) 0.202(8) 1.00000 Uiso O
O2 0.6561(13) 0.5338(6) 0.1358(12) 0.202(8) 1.00000 Uiso O
O3 0.8684(17) 0.2208(7) 0.762(2) 0.18(1) 1.00000 Uiso O
N3 1.0649(10) 0.2807(8) 0.7586(20) 0.15(1) 1.00000 Uiso N
H1A 1.1353(10) 0.3310(8) 0.7412(20) 0.15(1) 1.00000 Uiso H
H1B 1.0963(10) 0.2164(8) 0.7938(20) 0.15(1) 1.00000 Uiso H
C9 0.738(7) 0.401(5) 0.633(7) 0.241(5) 1.00000 Uiso C
N2 0.682(7) 0.486(5) 0.582(7) 0.241(5) 1.00000 Uiso N
C5 0.767(7) 0.559(5) 0.598(7) 0.241(5) 1.00000 Uiso C
C6 0.903(7) 0.556(5) 0.659(7) 0.241(5) 1.00000 Uiso C
C7 0.958(7) 0.469(5) 0.708(7) 0.241(5) 1.00000 Uiso C
C8 0.875(7) 0.390(5) 0.697(7) 0.241(5) 1.00000 Uiso C
C10 0.931(7) 0.295(5) 0.751(7) 0.241(5) 1.00000 Uiso C
H9 0.673(7) 0.340(5) 0.623(7) 0.241(5) 1.00000 Uiso H
H5 0.726(7) 0.627(5) 0.560(7) 0.241(5) 1.00000 Uiso H
H6 0.966(7) 0.618(5) 0.668(7) 0.241(5) 1.00000 Uiso H
H7 1.064(7) 0.464(5) 0.755(7) 0.241(5) 1.00000 Uiso H
C4 0.617(9) 0.453(3) 0.16(2) 0.174(6) 1.00000 Uiso C
N1 0.554(9) 0.426(3) 0.30(2) 0.174(6) 1.00000 Uiso N
C1 0.536(9) 0.332(3) 0.30(2) 0.174(6) 1.00000 Uiso C
C2 0.593(9) 0.289(3) 0.15(2) 0.174(6) 1.00000 Uiso C
C3 0.649(9) 0.370(3) 0.06(2) 0.174(6) 1.00000 Uiso C
H2A 0.512(9) 0.253(3) 0.08(2) 0.174(6) 1.00000 Uiso H
H2B 0.675(9) 0.240(3) 0.19(2) 0.174(6) 1.00000 Uiso H
H3A 0.760(9) 0.363(3) 0.05(2) 0.174(6) 1.00000 Uiso H
H3B 0.597(9) 0.376(3) -0.06(2) 0.174(6) 1.00000 Uiso H

loop_
_atom_type_symbol
_atom_type_scat_Cromer_Mann_a1
_atom_type_scat_Cromer_Mann_b1
_atom_type_scat_Cromer_Mann_a2
_atom_type_scat_Cromer_Mann_b2
_atom_type_scat_Cromer_Mann_a3
_atom_type_scat_Cromer_Mann_b3
_atom_type_scat_Cromer_Mann_a4
_atom_type_scat_Cromer_Mann_b4
_atom_type_scat_Cromer_Mann_c
_atom_type_scat_dispersion_real
_atom_type_scat_dispersion_imag
_atom_type_scat_source
pd 19.33190 0.69866 15.50170 7.98929 5.29537 25.20520 0.60584 76.89860 5.26593 -1.17700 1.00700 International_Tables_for_Crystallography_Vol.C(1991)_Tables_6.1.1.4_and_6.1.1.5
o 3.04850 13.27710 2.28680 5.70110 1.54630 0.32390 0.86700 32.90890 0.25080 0.00800 0.00600 International_Tables_for_Crystallography_Vol.C(1991)_Tables_6.1.1.4_and_6.1.1.5
n 12.21260 0.00570 3.13220 9.89330 2.01250 28.99750 1.16630 0.58260 -11.52900 0.00400 0.00300 International_Tables_for_Crystallography_Vol.C(1991)_Tables_6.1.1.4_and_6.1.1.5
h 0.49300 10.51090 0.32291 26.12570 0.14019 3.14236 0.04081 57.79970 0.00304 0.00000 0.00000 International_Tables_for_Crystallography_Vol.C(1991)_Tables_6.1.1.4_and_6.1.1.5
c 2.31000 20.84390 1.02000 10.20750 1.58860 0.56870 0.86500 51.65120 0.21560 0.00200 0.00200 International_Tables_for_Crystallography_Vol.C(1991)_Tables_6.1.1.4_and_6.1.1.5

loop_
_geom_angle_atom_site_label_1
_geom_angle_atom_site_label_2
_geom_angle_atom_site_label_3
_geom_angle
_geom_angle_site_symmetry_1
_geom_angle_site_symmetry_3
N1 Pd N2 88(3) 1_555 1_555
N1 Pd N1 180.00 1_555 3_666
N1 Pd N2 92(4) 1_555 3_666
N1 Pd N2 92(3) 3_666 1_555
N2 Pd N2 180.00 1_555 3_666
N1 Pd N2 88(3) 3_666 3_666
Pd N1 C1 119(11) 1_555 1_555
Pd N1 C4 131(4) 1_555 1_555
C1 N1 C4 110(11) 1_555 1_555
Pd N2 C5 121(5) 1_555 1_555
Pd N2 C9 123(5) 1_555 1_555
C5 N2 C9 116(6) 1_555 1_555
C10 N3 H1A 124(3) 1_555 1_555
C10 N3 H1B 116(3) 1_555 1_555
H1A N3 H1B 120.1(13) 1_555 1_555
O1 C1 N1 123(10) 1_555 1_555
O1 C1 C2 125(6) 1_555 1_555
N1 C1 C2 111(11) 1_555 1_555
C1 C2 C3 104(6) 1_555 1_555
C2 C3 C4 105(11) 1_555 1_555
N1 C4 C3 110(6) 1_555 1_555
O2 C4 C3 126(11) 1_555 1_555
O2 C4 N1 123(10) 1_555 1_555
N2 C5 C6 126(7) 1_555 1_555
C5 C6 C7 118(6) 1_555 1_555
C6 C7 C8 120(6) 1_555 1_555
C9 C8 C10 122(6) 1_555 1_555
C7 C8 C9 118(6) 1_555 1_555
C7 C8 C10 121(6) 1_555 1_555
N2 C9 C8 124(6) 1_555 1_555
O3 C10 N3 110(5) 1_555 1_555
O3 C10 C8 129(6) 1_555 1_555
N3 C10 C8 119(6) 1_555 1_555
C1 C2 H2A 110(10) 1_555 1_555
C1 C2 H2B 108(15) 1_555 1_555
C3 C2 H2A 113(14) 1_555 1_555
C3 C2 H2B 112(9) 1_555 1_555
H2A C2 H2B 110(8) 1_555 1_555
C2 C3 H3A 110(8) 1_555 1_555
C2 C3 H3B 110(9) 1_555 1_555
C4 C3 H3A 110(9) 1_555 1_555
C4 C3 H3B 110(8) 1_555 1_555
H3A C3 H3B 111(16) 1_555 1_555
N2 C5 H5 117(7) 1_555 1_555
C6 C5 H5 117(7) 1_555 1_555
C5 C6 H6 122(7) 1_555 1_555
C7 C6 H6 121(7) 1_555 1_555
C6 C7 H7 120(7) 1_555 1_555
C8 C7 H7 120(7) 1_555 1_555
N2 C9 H9 118(7) 1_555 1_555
C8 C9 H9 118(7) 1_555 1_555

loop_
_geom_bond_atom_site_label_1
_geom_bond_atom_site_label_2
_geom_bond_distance
_geom_bond_site_symmetry_2
Pd N1 2.04(13) 1_555
Pd N2 1.87(7) 1_555
Pd N1 2.04(14) 3_666
Pd N2 1.87(7) 3_666
O1 C1 1.21(11) 1_555
O2 C4 1.24(6) 1_555
O3 C10 1.23(7) 1_555
N1 C1 1.36(6) 1_555
N1 C4 1.4(2) 1_555
N2 C5 1.34(10) 1_555
N2 C9 1.39(10) 1_555
N3 C10 1.31(7) 1_555
N3 H1A 1.009(15) 1_555
N3 H1B 1.010(17) 1_555
C1 C2 1.5(2) 1_555
C2 C3 1.49(13) 1_555
C3 C4 1.49(14) 1_555
C5 C6 1.39(9) 1_555
C6 C7 1.41(10) 1_555
C7 C8 1.39(10) 1_555
C8 C10 1.53(10) 1_555
C8 C9 1.41(9) 1_555
C2 H2A 1.08(15) 1_555
C2 H2B 1.10(12) 1_555
C3 H3A 1.09(13) 1_555
C3 H3B 1.1(2) 1_555
C5 H5 1.09(10) 1_555
C6 H6 1.08(10) 1_555
C7 H7 1.08(9) 1_555
C9 H9 1.08(10) 1_555
